data_1001366
loop_
_publ_author_name
'Hervieu, M'
'Michel, C'
'Maignan, A'
'Martin, C'
'Raveau, B'

_publ_section_title
;
The 125 K Superconductor Tl~2-x~ Ba~2~ Ca~2~ Cu~3~ O~10+d~: A Tentative
Structural Model
;
_journal_coden_ASTM JSSCBI
_journal_name_full 'Journal of Solid State Chemistry'
_journal_page_first 428
_journal_page_last 432
_journal_paper_doi 10.1016/0022-4596(88)90376-3
_journal_volume 74
_journal_year 1988
_chemical_formula_structural 'Tl1.82 Ba2 Ca1.9 Cu3 O10.94'
_chemical_formula_sum 'Ba2 Ca1.9 Cu3 O10.94 Tl1.82'
_chemical_name_systematic
;
Thallium(I,III) barium calcium copper(III) oxide (1.82/2/1.9/3/10.94)
;
_space_group_IT_number 139
_symmetry_cell_setting tetragonal
_symmetry_Int_Tables_number 139
_symmetry_space_group_name_Hall '-I 4 2'
_symmetry_space_group_name_H-M 'I 4/m m m'
_cell_angle_alpha 90
_cell_angle_beta 90
_cell_angle_gamma 90
_cell_formula_units_Z 2
_cell_length_a 3.85
_cell_length_b 3.85
_cell_length_c 35.6
_cell_volume 527.7
_refine_ls_R_factor_all 0.07
_cod_database_code 1001366

loop_
_symmetry_equiv_pos_as_xyz
x,y,z
-x,-y,z
-x,y,z
x,-y,z
-y,x,z
y,-x,z
y,x,z
-y,-x,z
-x,-y,-z
x,y,-z
x,-y,-z
-x,y,-z
y,-x,-z
-y,x,-z
-y,-x,-z
y,x,-z
1/2+x,1/2+y,1/2+z
1/2-x,1/2-y,1/2+z
1/2-x,1/2+y,1/2+z
1/2+x,1/2-y,1/2+z
1/2-y,1/2+x,1/2+z
1/2+y,1/2-x,1/2+z
1/2+y,1/2+x,1/2+z
1/2-y,1/2-x,1/2+z
1/2-x,1/2-y,1/2-z
1/2+x,1/2+y,1/2-z
1/2+x,1/2-y,1/2-z
1/2-x,1/2+y,1/2-z
1/2+y,1/2-x,1/2-z
1/2-y,1/2+x,1/2-z
1/2-y,1/2-x,1/2-z
1/2+y,1/2+x,1/2-z

loop_
_atom_site_label
_atom_site_type_symbol
_atom_site_symmetry_multiplicity
_atom_site_Wyckoff_symbol
_atom_site_fract_x
_atom_site_fract_y
_atom_site_fract_z
_atom_site_occupancy
_atom_site_attached_hydrogens
_atom_site_calc_flag
Tl1 Tl3+ 4 e 0. 0. 0.2185(6) 0.879(9) 0 d
Ba1 Ba2+ 4 e 0. 0. 0.6428(4) 1. 0 d
Ca1 Ca2+ 4 e 0. 0. 0.5432(1) 0.97 0 d
Tl2 Tl2+ 4 e 0. 0. 0.5432(1) 0.03 0 d
Cu1 Cu3+ 2 a 0. 0. 0. 1. 0 d
Cu2 Cu3+ 4 e 0. 0. 0.0995(8) 1. 0 d
O1 O2- 4 c 0. 0.5 0. 1. 0 d
O2 O2- 4 e 0. 0. 0.049(6) 0.47(6) 0 d
O3 O2- 8 g 0. 0.5 0.095(3) 1. 0 d
O4 O2- 4 e 0. 0. 0.155(5) 1. 0 d
O5 O2- 4 e 0. 0. 0.718(8) 1. 0 d

loop_
_atom_type_symbol
_atom_type_oxidation_number
Tl3+ 3.000
Ba2+ 2.000
Ca2+ 2.000
Tl2+ 2.160
Cu3+ 2.870
O2- -2.000
